data_7120886
loop_
_publ_author_name
'Su, Xiaolong'
'Huang, Honggui'
'Hong, Wei'
'Cui, Jianchao'
'Yu, Menglin'
'Li, Yi'

_publ_section_title
;
 Alkyl radical triggered in situ SO2-capture cascades
;
_journal_name_full 'Chemical Communications'
_journal_paper_doi 10.1039/C7CC08362A
_journal_year 2017
_chemical_formula_sum 'C27 H27 N O4 S'
_chemical_formula_weight 461.55
_space_group_crystal_system monoclinic
_space_group_IT_number 14
_space_group_name_Hall '-P 2ybc'
_space_group_name_H-M_alt 'P 1 21/c 1'
_symmetry_space_group_name_Hall '-P 2ybc'
_symmetry_space_group_name_H-M 'P 1 21/c 1'
_atom_sites_solution_hydrogens geom
_audit_creation_method SHELXL-2014/7
_audit_update_record
;
2017-07-26 deposited with the CCDC.
2017-11-14 downloaded from the CCDC.
;
_cell_angle_alpha 90
_cell_angle_beta 94.716(5)
_cell_angle_gamma 90
_cell_formula_units_Z 8
_cell_length_a 24.6971(12)
_cell_length_b 12.4777(5)
_cell_length_c 15.4814(8)
_cell_measurement_reflns_used 8481
_cell_measurement_temperature 293(2)
_cell_measurement_theta_max 30.5600
_cell_measurement_theta_min 2.3310
_cell_volume 4754.6(4)
_computing_structure_refinement 'SHELXL-2014/7 (Sheldrick, 2014)'
_diffrn_ambient_temperature 293(2)
_diffrn_measured_fraction_theta_full 0.974
_diffrn_measured_fraction_theta_max 0.822
_diffrn_measurement_device_type 'Rigaku Saturn 724 CCD area-detector'
_diffrn_radiation_type MoK\a
_diffrn_radiation_wavelength 0.71073
_diffrn_reflns_av_R_equivalents 0.0468
_diffrn_reflns_av_unetI/netI 0.0618
_diffrn_reflns_Laue_measured_fraction_full 0.974
_diffrn_reflns_Laue_measured_fraction_max 0.822
_diffrn_reflns_limit_h_max 34
_diffrn_reflns_limit_h_min -33
_diffrn_reflns_limit_k_max 18
_diffrn_reflns_limit_k_min -12
_diffrn_reflns_limit_l_max 21
_diffrn_reflns_limit_l_min -21
_diffrn_reflns_number 42173
_diffrn_reflns_point_group_measured_fraction_full 0.974
_diffrn_reflns_point_group_measured_fraction_max 0.822
_diffrn_reflns_theta_full 25.242
_diffrn_reflns_theta_max 31.018
_diffrn_reflns_theta_min 1.655
_exptl_absorpt_coefficient_mu 0.170
_exptl_crystal_density_diffrn 1.290
_exptl_crystal_description block
_exptl_crystal_F_000 1952
_refine_diff_density_max 0.389
_refine_diff_density_min -0.511
_refine_diff_density_rms 0.105
_refine_ls_extinction_method none
_refine_ls_goodness_of_fit_ref 1.028
_refine_ls_hydrogen_treatment constr
_refine_ls_matrix_type full
_refine_ls_number_parameters 601
_refine_ls_number_reflns 12474
_refine_ls_number_restraints 0
_refine_ls_restrained_S_all 1.028
_refine_ls_R_factor_all 0.0860
_refine_ls_R_factor_gt 0.0506
_refine_ls_shift/su_max 0.001
_refine_ls_shift/su_mean 0.000
_refine_ls_structure_factor_coef Fsqd
_refine_ls_weighting_details 'w=1/[\s^2^(Fo^2^)+(0.0910P)^2^] where P=(Fo^2^+2Fc^2^)/3'
_refine_ls_weighting_scheme calc
_refine_ls_wR_factor_gt 0.1356
_refine_ls_wR_factor_ref 0.1567
_reflns_Friedel_coverage 0.000
_reflns_number_gt 8529
_reflns_number_total 12474
_reflns_threshold_expression 'I > 2\s(I)'
_cod_data_source_file c7cc08362a2.cif
_cod_data_source_block honggui00
_cod_depositor_comments
;

2018-02-17
Z value and formula fixed to values more according to usual
chemical conventions.                 miguel
;
_cod_original_formula_sum 'C54 H54 N2 O8 S2'
_cod_original_formula_weight 923.11
_cod_original_formula_units_Z 4
_cod_original_cell_volume 4754.7(4)
_cod_database_code 7120886
_shelx_shelxl_version_number 2014/7
_shelx_space_group_comment
;
The symmetry employed for this shelxl refinement is uniquely defined
by the following loop, which should always be used as a source of
symmetry information in preference to the above space-group names.
They are only intended as comments.
;

loop_
_space_group_symop_operation_xyz
'x, y, z'
'-x, y+1/2, -z+1/2'
'-x, -y, -z'
'x, -y-1/2, z-1/2'

loop_
_atom_site_label
_atom_site_type_symbol
_atom_site_fract_x
_atom_site_fract_y
_atom_site_fract_z
_atom_site_U_iso_or_equiv
_atom_site_adp_type
_atom_site_occupancy
_atom_site_site_symmetry_order
_atom_site_calc_flag
_atom_site_refinement_flags_posn
_atom_site_refinement_flags_adp
S001 S -0.01665(2) 0.34386(4) 0.88183(3) 0.01848(12) Uani 1 1 d . .
S002 S 0.57632(2) 0.93516(4) 0.30824(3) 0.02097(12) Uani 1 1 d . .
O003 O 0.04157(5) 0.32614(10) 0.61910(8) 0.0219(3) Uani 1 1 d . .
O004 O 0.43270(5) 1.04486(11) 0.43902(8) 0.0225(3) Uani 1 1 d . .
O005 O -0.05340(5) 0.43147(11) 0.89048(9) 0.0258(3) Uani 1 1 d . .
O006 O -0.03703(6) 0.23644(11) 0.89289(9) 0.0283(3) Uani 1 1 d . .
O007 O 0.22006(6) 0.61183(12) 0.68137(10) 0.0329(4) Uani 1 1 d . .
O008 O 0.55599(6) 0.88584(12) 0.22712(9) 0.0308(3) Uani 1 1 d . .
O009 O 0.61606(6) 1.01858(11) 0.30407(11) 0.0340(4) Uani 1 1 d . .
O00A O 0.22562(7) 0.75461(13) 0.59484(11) 0.0393(4) Uani 1 1 d . .
N00B N 0.40987(6) 1.18536(13) 0.34971(10) 0.0215(4) Uani 1 1 d . .
H00B H 0.4183 1.2210 0.3052 0.026 Uiso 1 1 calc R U
N00C N 0.07469(6) 0.49618(12) 0.61084(10) 0.0190(3) Uani 1 1 d . .
H00C H 0.0733 0.5583 0.6347 0.023 Uiso 1 1 calc R U
C00D C 0.15631(7) 0.30539(15) 0.74943(12) 0.0194(4) Uani 1 1 d . .
C00E C 0.04803(7) 0.41618(14) 0.64902(11) 0.0166(4) Uani 1 1 d . .
C00F C 0.17960(7) 0.21085(14) 0.71400(12) 0.0181(4) Uani 1 1 d . .
C00G C 0.12187(8) 0.58583(15) 0.50238(12) 0.0197(4) Uani 1 1 d . .
H00G H 0.1127 0.6507 0.5269 0.024 Uiso 1 1 calc R U
C00H C 0.11625(7) 0.47975(14) 0.81589(11) 0.0164(4) Uani 1 1 d . .
C00I C 0.10438(7) 0.49018(14) 0.53678(11) 0.0164(4) Uani 1 1 d . .
C00J C 0.04470(8) 0.60576(14) 0.83643(11) 0.0172(4) Uani 1 1 d . .
H00J H 0.0096 0.6308 0.8229 0.021 Uiso 1 1 calc R U
C00K C 0.02277(7) 0.44944(13) 0.73356(11) 0.0152(4) Uani 1 1 d . .
C00L C 0.11806(8) 0.39330(15) 0.49905(13) 0.0231(4) Uani 1 1 d . .
H00L H 0.1070 0.3287 0.5218 0.028 Uiso 1 1 calc R U
C00M C 0.36229(7) 1.21544(16) 0.39020(12) 0.0217(4) Uani 1 1 d . .
C00N C 0.07855(8) 0.66063(14) 0.89757(12) 0.0211(4) Uani 1 1 d . .
H00N H 0.0658 0.7210 0.9247 0.025 Uiso 1 1 calc R U
C00O C 0.48696(7) 1.09724(14) 0.23441(12) 0.0175(4) Uani 1 1 d . .
C00P C 0.13740(7) 0.38431(15) 0.77864(12) 0.0193(4) Uani 1 1 d . .
C00Q C 0.23398(8) 0.18398(15) 0.73735(13) 0.0223(4) Uani 1 1 d . .
H00Q H 0.2551 0.2272 0.7758 0.027 Uiso 1 1 calc R U
C00R C 0.13130(8) 0.62570(15) 0.91833(12) 0.0236(4) Uani 1 1 d . .
H00R H 0.1538 0.6620 0.9596 0.028 Uiso 1 1 calc R U
C00S C 0.15284(8) 0.58493(16) 0.43178(13) 0.0233(4) Uani 1 1 d . .
H00S H 0.1651 0.6492 0.4100 0.028 Uiso 1 1 calc R U
C00T C 0.06198(7) 0.51433(13) 0.79491(11) 0.0143(4) Uani 1 1 d . .
C00U C 0.44247(7) 1.10278(15) 0.37841(12) 0.0188(4) Uani 1 1 d . .
C00V C 0.49624(7) 1.09074(14) 0.33365(12) 0.0182(4) Uani 1 1 d . .
C00W C 0.14814(8) 0.39408(16) 0.42764(13) 0.0240(4) Uani 1 1 d . .
H00W H 0.1568 0.3295 0.4021 0.029 Uiso 1 1 calc R U
C00X C 0.44754(8) 1.03230(15) 0.18828(12) 0.0196(4) Uani 1 1 d . .
C00Y C 0.14799(8) 0.14467(15) 0.65682(13) 0.0233(4) Uani 1 1 d . .
H00Y H 0.1118 0.1615 0.6416 0.028 Uiso 1 1 calc R U
C00Z C 0.16560(8) 0.48905(16) 0.39344(13) 0.0233(4) Uani 1 1 d . .
H00Z H 0.1857 0.4885 0.3452 0.028 Uiso 1 1 calc R U
C010 C -0.02942(8) 0.51134(15) 0.70279(13) 0.0211(4) Uani 1 1 d . .
H01A H -0.0198 0.5786 0.6781 0.032 Uiso 1 1 calc R U
H01B H -0.0505 0.5240 0.7512 0.032 Uiso 1 1 calc R U
H01C H -0.0504 0.4698 0.6599 0.032 Uiso 1 1 calc R U
C011 C 0.41419(8) 0.95898(16) 0.23256(13) 0.0217(4) Uani 1 1 d . .
C012 C 0.35699(8) 0.82319(16) 0.31919(14) 0.0240(4) Uani 1 1 d . .
C013 C 0.52008(7) 0.98021(15) 0.36313(12) 0.0190(4) Uani 1 1 d . .
H01L H 0.4914 0.9271 0.3553 0.023 Uiso 1 1 calc R U
H01M H 0.5312 0.9840 0.4246 0.023 Uiso 1 1 calc R U
C014 C 0.51970(8) 1.16201(15) 0.18760(13) 0.0234(4) Uani 1 1 d . .
H014 H 0.5459 1.2050 0.2171 0.028 Uiso 1 1 calc R U
C015 C 0.32479(8) 1.13894(17) 0.41079(13) 0.0264(5) Uani 1 1 d . .
H015 H 0.3292 1.0679 0.3947 0.032 Uiso 1 1 calc R U
C016 C 0.15014(8) 0.53650(15) 0.87709(12) 0.0220(4) Uani 1 1 d . .
H016 H 0.1857 0.5138 0.8901 0.026 Uiso 1 1 calc R U
C017 C 0.38789(8) 0.89661(16) 0.27057(13) 0.0237(4) Uani 1 1 d . .
C018 C 0.00768(8) 0.34288(14) 0.77635(11) 0.0176(4) Uani 1 1 d . .
H01D H 0.0396 0.2974 0.7790 0.021 Uiso 1 1 calc R U
H01E H -0.0198 0.3083 0.7375 0.021 Uiso 1 1 calc R U
C019 C 0.44168(9) 1.03696(17) 0.09746(13) 0.0266(4) Uani 1 1 d . .
H019 H 0.4152 0.9955 0.0671 0.032 Uiso 1 1 calc R U
C01A C 0.33101(8) 0.73540(17) 0.27886(16) 0.0321(5) Uani 1 1 d . .
H01N H 0.3337 0.7230 0.2201 0.039 Uiso 1 1 calc R U
C01B C 0.35393(8) 1.32269(17) 0.40988(13) 0.0275(5) Uani 1 1 d . .
H01O H 0.3781 1.3748 0.3939 0.033 Uiso 1 1 calc R U
C01C C 0.53334(8) 1.18068(16) 0.37416(13) 0.0244(4) Uani 1 1 d . .
H01P H 0.5695 1.1717 0.3566 0.037 Uiso 1 1 calc R U
H01Q H 0.5342 1.1770 0.4362 0.037 Uiso 1 1 calc R U
H01R H 0.5194 1.2491 0.3547 0.037 Uiso 1 1 calc R U
C01D C 0.25622(8) 0.09318(16) 0.70319(14) 0.0279(5) Uani 1 1 d . .
H01F H 0.2923 0.0754 0.7187 0.033 Uiso 1 1 calc R U
C01E C 0.04004(8) 0.36055(16) 0.95758(12) 0.0247(4) Uani 1 1 d . .
H01G H 0.0506 0.4346 0.9595 0.037 Uiso 1 1 calc R U
H01H H 0.0697 0.3177 0.9406 0.037 Uiso 1 1 calc R U
H01I H 0.0307 0.3384 1.0139 0.037 Uiso 1 1 calc R U
C01F C 0.20707(9) 0.71187(17) 0.65558(14) 0.0289(5) Uani 1 1 d . .
C01G C 0.47466(9) 1.10215(17) 0.05274(13) 0.0304(5) Uani 1 1 d . .
H01S H 0.4704 1.1047 -0.0075 0.036 Uiso 1 1 calc R U
C01H C 0.22488(9) 0.02835(16) 0.64575(15) 0.0307(5) Uani 1 1 d . .
H01J H 0.2401 -0.0323 0.6225 0.037 Uiso 1 1 calc R U
C01I C 0.17086(9) 0.05401(16) 0.62303(14) 0.0290(5) Uani 1 1 d . .
H01K H 0.1499 0.0101 0.5849 0.035 Uiso 1 1 calc R U
C01J C 0.28065(8) 1.1685(2) 0.45558(14) 0.0339(5) Uani 1 1 d . .
H01T H 0.2559 1.1170 0.4705 0.041 Uiso 1 1 calc R U
C01K C 0.51411(9) 1.16384(17) 0.09753(14) 0.0290(5) Uani 1 1 d . .
H01U H 0.5370 1.2066 0.0674 0.035 Uiso 1 1 calc R U
C01L C 0.35325(9) 0.83984(18) 0.40828(15) 0.0331(5) Uani 1 1 d . .
H01V H 0.3713 0.8971 0.4362 0.040 Uiso 1 1 calc R U
C01M C 0.60455(8) 0.83284(16) 0.37607(14) 0.0267(4) Uani 1 1 d . .
H01W H 0.5785 0.7763 0.3798 0.040 Uiso 1 1 calc R U
H01X H 0.6141 0.8613 0.4329 0.040 Uiso 1 1 calc R U
H01Y H 0.6365 0.8050 0.3526 0.040 Uiso 1 1 calc R U
C01N C 0.27351(9) 1.2742(2) 0.47787(15) 0.0391(6) Uani 1 1 d . .
H01Z H 0.2446 1.2937 0.5093 0.047 Uiso 1 1 calc R U
C01O C 0.25898(9) 0.55595(18) 0.63196(15) 0.0334(5) Uani 1 1 d . .
H3AA H 0.2916 0.5988 0.6292 0.040 Uiso 1 1 calc R U
H H 0.2435 0.5427 0.5733 0.040 Uiso 1 1 calc R U
C01P C 0.30935(9) 1.3512(2) 0.45343(15) 0.0372(6) Uani 1 1 d . .
H01 H 0.3035 1.4228 0.4663 0.045 Uiso 1 1 calc R U
C01Q C 0.30119(10) 0.66656(19) 0.32651(18) 0.0421(6) Uani 1 1 d . .
H0AA H 0.2842 0.6074 0.2997 0.050 Uiso 1 1 calc R U
C01R C 0.27223(10) 0.45288(19) 0.67693(17) 0.0422(6) Uani 1 1 d . .
H4AA H 0.3000 0.4164 0.6485 0.063 Uiso 1 1 calc R U
HA H 0.2403 0.4089 0.6752 0.063 Uiso 1 1 calc R U
HB H 0.2850 0.4668 0.7361 0.063 Uiso 1 1 calc R U
C01S C 0.16756(9) 0.76133(19) 0.71180(16) 0.0374(6) Uani 1 1 d . .
H5AA H 0.1389 0.7113 0.7202 0.056 Uiso 1 1 calc R U
HC H 0.1524 0.8249 0.6845 0.056 Uiso 1 1 calc R U
HD H 0.1859 0.7796 0.7669 0.056 Uiso 1 1 calc R U
C01T C 0.29649(10) 0.6849(2) 0.41314(18) 0.0441(6) Uani 1 1 d . .
H1AA H 0.2756 0.6391 0.4442 0.053 Uiso 1 1 calc R U
C01U C 0.32271(10) 0.7709(2) 0.45415(17) 0.0418(6) Uani 1 1 d . .
H2AA H 0.3198 0.7824 0.5129 0.050 Uiso 1 1 calc R U

loop_
_atom_site_aniso_label
_atom_site_aniso_U_11
_atom_site_aniso_U_22
_atom_site_aniso_U_33
_atom_site_aniso_U_23
_atom_site_aniso_U_13
_atom_site_aniso_U_12
S001 0.0212(2) 0.0169(2) 0.0181(2) 0.00035(17) 0.00618(19) -0.00212(18)
S002 0.0194(2) 0.0207(2) 0.0234(3) 0.00221(19) 0.0056(2) 0.00407(19)
O003 0.0292(7) 0.0179(6) 0.0192(7) -0.0052(5) 0.0060(6) -0.0042(6)
O004 0.0214(7) 0.0292(7) 0.0173(7) 0.0026(6) 0.0037(6) 0.0020(6)
O005 0.0255(7) 0.0280(7) 0.0251(7) 0.0001(6) 0.0097(6) 0.0068(6)
O006 0.0377(8) 0.0204(7) 0.0285(8) 0.0016(6) 0.0123(7) -0.0095(6)
O007 0.0391(9) 0.0307(8) 0.0300(8) 0.0042(7) 0.0093(7) 0.0022(7)
O008 0.0399(9) 0.0323(8) 0.0205(7) -0.0043(6) 0.0045(7) 0.0117(7)
O009 0.0221(7) 0.0251(8) 0.0566(11) 0.0066(7) 0.0142(7) -0.0001(6)
O00A 0.0503(10) 0.0355(9) 0.0335(9) 0.0049(7) 0.0122(8) -0.0019(8)
N00B 0.0209(8) 0.0254(8) 0.0193(8) 0.0033(7) 0.0082(7) 0.0049(7)
N00C 0.0286(9) 0.0125(7) 0.0166(8) -0.0020(6) 0.0070(7) -0.0005(6)
C00D 0.0171(9) 0.0197(9) 0.0213(9) 0.0024(8) 0.0011(8) 0.0001(8)
C00E 0.0178(9) 0.0167(8) 0.0148(9) -0.0003(7) -0.0011(7) 0.0014(7)
C00F 0.0192(9) 0.0154(8) 0.0204(9) 0.0027(7) 0.0057(8) -0.0001(7)
C00G 0.0229(10) 0.0177(9) 0.0190(9) -0.0001(7) 0.0036(8) 0.0025(7)
C00H 0.0201(9) 0.0140(8) 0.0154(9) 0.0010(7) 0.0038(7) -0.0014(7)
C00I 0.0172(9) 0.0193(9) 0.0130(8) 0.0004(7) 0.0032(7) 0.0005(7)
C00J 0.0218(9) 0.0141(8) 0.0161(9) 0.0016(7) 0.0043(7) 0.0005(7)
C00K 0.0174(9) 0.0122(8) 0.0162(8) -0.0010(7) 0.0019(7) 0.0005(7)
C00L 0.0306(11) 0.0155(9) 0.0244(10) -0.0005(8) 0.0086(9) 0.0003(8)
C00M 0.0170(9) 0.0308(11) 0.0172(9) 0.0023(8) 0.0007(8) 0.0062(8)
C00N 0.0323(11) 0.0135(8) 0.0181(9) -0.0021(7) 0.0059(8) -0.0017(8)
C00O 0.0169(9) 0.0184(9) 0.0175(9) 0.0013(7) 0.0041(7) 0.0045(7)
C00P 0.0161(9) 0.0217(9) 0.0201(9) 0.0011(8) 0.0018(8) -0.0003(8)
C00Q 0.0184(9) 0.0206(9) 0.0285(10) 0.0020(8) 0.0047(8) -0.0025(8)
C00R 0.0316(11) 0.0193(9) 0.0192(9) -0.0021(8) -0.0008(8) -0.0069(8)
C00S 0.0246(10) 0.0223(10) 0.0239(10) 0.0030(8) 0.0067(8) -0.0001(8)
C00T 0.0184(9) 0.0130(8) 0.0118(8) 0.0015(6) 0.0032(7) -0.0017(7)
C00U 0.0175(9) 0.0224(9) 0.0163(9) -0.0022(7) 0.0006(8) 0.0006(7)
C00V 0.0171(9) 0.0196(9) 0.0180(9) 0.0002(7) 0.0025(7) 0.0010(7)
C00W 0.0292(11) 0.0196(9) 0.0242(10) -0.0062(8) 0.0072(9) 0.0052(8)
C00X 0.0190(9) 0.0206(9) 0.0193(9) -0.0017(7) 0.0013(8) 0.0033(8)
C00Y 0.0214(10) 0.0239(10) 0.0246(10) 0.0005(8) 0.0022(8) 0.0000(8)
C00Z 0.0211(10) 0.0300(11) 0.0199(10) -0.0004(8) 0.0078(8) 0.0039(8)
C010 0.0200(9) 0.0223(9) 0.0208(9) -0.0004(8) 0.0008(8) 0.0022(8)
C011 0.0182(9) 0.0256(10) 0.0208(10) -0.0033(8) -0.0005(8) 0.0009(8)
C012 0.0171(9) 0.0220(10) 0.0332(11) 0.0024(8) 0.0036(8) 0.0003(8)
C013 0.0175(9) 0.0215(9) 0.0181(9) 0.0008(7) 0.0022(8) 0.0023(7)
C014 0.0207(10) 0.0236(10) 0.0263(10) 0.0028(8) 0.0057(8) 0.0022(8)
C015 0.0217(10) 0.0344(11) 0.0226(10) 0.0014(9) -0.0006(8) 0.0018(9)
C016 0.0214(10) 0.0218(9) 0.0222(10) 0.0014(8) -0.0016(8) -0.0030(8)
C017 0.0200(10) 0.0247(10) 0.0264(11) -0.0011(8) 0.0013(8) 0.0013(8)
C018 0.0220(9) 0.0143(8) 0.0167(9) -0.0024(7) 0.0041(8) -0.0005(7)
C019 0.0291(11) 0.0304(11) 0.0202(10) -0.0021(8) 0.0015(9) 0.0032(9)
C01A 0.0272(11) 0.0276(11) 0.0417(13) -0.0015(10) 0.0033(10) -0.0017(9)
C01B 0.0249(11) 0.0308(11) 0.0268(11) -0.0005(9) 0.0028(9) 0.0064(9)
C01C 0.0213(10) 0.0253(10) 0.0267(10) -0.0052(8) 0.0028(8) -0.0014(8)
C01D 0.0201(10) 0.0258(10) 0.0395(13) 0.0062(9) 0.0126(9) 0.0054(8)
C01E 0.0282(11) 0.0272(10) 0.0186(9) 0.0039(8) 0.0010(8) -0.0001(8)
C01F 0.0302(11) 0.0294(11) 0.0264(11) -0.0009(9) -0.0012(9) -0.0045(9)
C01G 0.0380(12) 0.0368(12) 0.0171(10) 0.0039(9) 0.0075(9) 0.0090(10)
C01H 0.0387(13) 0.0202(10) 0.0361(12) -0.0025(9) 0.0202(11) 0.0038(9)
C01I 0.0375(12) 0.0227(10) 0.0274(11) -0.0064(9) 0.0065(10) -0.0038(9)
C01J 0.0161(10) 0.0572(16) 0.0284(11) 0.0052(11) 0.0020(9) -0.0017(10)
C01K 0.0296(11) 0.0323(11) 0.0268(11) 0.0122(9) 0.0128(9) 0.0038(9)
C01L 0.0324(12) 0.0316(12) 0.0359(12) 0.0031(10) 0.0062(10) -0.0073(10)
C01M 0.0235(10) 0.0276(10) 0.0290(11) 0.0041(9) 0.0021(9) 0.0058(8)
C01N 0.0212(11) 0.0679(18) 0.0290(12) -0.0029(12) 0.0067(10) 0.0132(11)
C01O 0.0358(12) 0.0339(12) 0.0313(12) 0.0005(10) 0.0068(10) 0.0005(10)
C01P 0.0331(12) 0.0422(14) 0.0365(13) -0.0084(11) 0.0036(11) 0.0157(11)
C01Q 0.0354(13) 0.0286(12) 0.0623(18) 0.0003(12) 0.0045(12) -0.0118(10)
C01R 0.0418(14) 0.0340(13) 0.0517(16) 0.0060(11) 0.0082(12) 0.0001(11)
C01S 0.0365(13) 0.0372(13) 0.0394(13) 0.0012(11) 0.0084(11) 0.0011(11)
C01T 0.0380(14) 0.0397(14) 0.0559(17) 0.0131(12) 0.0115(13) -0.0115(11)
C01U 0.0431(14) 0.0442(14) 0.0397(14) 0.0082(11) 0.0132(12) -0.0073(12)

loop_
_atom_type_symbol
_atom_type_description
_atom_type_scat_dispersion_real
_atom_type_scat_dispersion_imag
_atom_type_scat_source
C C 0.0033 0.0016 'International Tables Vol C Tables 4.2.6.8 and 6.1.1.4'
H H 0.0000 0.0000 'International Tables Vol C Tables 4.2.6.8 and 6.1.1.4'
N N 0.0061 0.0033 'International Tables Vol C Tables 4.2.6.8 and 6.1.1.4'
O O 0.0106 0.0060 'International Tables Vol C Tables 4.2.6.8 and 6.1.1.4'
S S 0.1246 0.1234 'International Tables Vol C Tables 4.2.6.8 and 6.1.1.4'

loop_
_geom_angle_atom_site_label_1
_geom_angle_atom_site_label_2
_geom_angle_atom_site_label_3
_geom_angle
O005 S001 O006 117.77(8)
O005 S001 C01E 108.78(9)
O006 S001 C01E 107.20(9)
O005 S001 C018 110.71(8)
O006 S001 C018 104.39(8)
C01E S001 C018 107.50(9)
O009 S002 O008 117.25(9)
O009 S002 C01M 108.29(10)
O008 S002 C01M 107.50(9)
O009 S002 C013 110.86(9)
O008 S002 C013 108.63(9)
C01M S002 C013 103.35(9)
C01F O007 C01O 116.22(17)
C00U N00B C00M 122.87(16)
C00U N00B H00B 118.6
C00M N00B H00B 118.6
C00E N00C C00I 128.09(15)
C00E N00C H00C 116.0
C00I N00C H00C 116.0
C00P C00D C00F 179.4(2)
O003 C00E N00C 124.36(16)
O003 C00E C00K 121.14(16)
N00C C00E C00K 114.43(15)
C00Y C00F C00Q 119.62(17)
C00Y C00F C00D 120.28(17)
C00Q C00F C00D 120.09(17)
C00S C00G C00I 120.31(17)
C00S C00G H00G 119.8
C00I C00G H00G 119.8
C016 C00H C00T 120.03(16)
C016 C00H C00P 118.16(17)
C00T C00H C00P 121.76(16)
C00G C00I C00L 119.31(16)
C00G C00I N00C 117.62(16)
C00L C00I N00C 123.03(16)
C00N C00J C00T 121.82(17)
C00N C00J H00J 119.1
C00T C00J H00J 119.1
C00T C00K C010 113.35(14)
C00T C00K C018 110.59(14)
C010 C00K C018 109.76(15)
C00T C00K C00E 112.76(14)
C010 C00K C00E 104.89(14)
C018 C00K C00E 105.03(13)
C00W C00L C00I 119.55(17)
C00W C00L H00L 120.2
C00I C00L H00L 120.2
C015 C00M C01B 119.88(18)
C015 C00M N00B 120.68(18)
C01B C00M N00B 119.44(18)
C00R C00N C00J 120.26(17)
C00R C00N H00N 119.9
C00J C00N H00N 119.9
C014 C00O C00X 118.42(17)
C014 C00O C00V 120.47(17)
C00X C00O C00V 120.97(16)
C00D C00P C00H 178.0(2)
C01D C00Q C00F 119.94(19)
C01D C00Q H00Q 120.0
C00F C00Q H00Q 120.0
C016 C00R C00N 119.45(18)
C016 C00R H00R 120.3
C00N C00R H00R 120.3
C00Z C00S C00G 120.39(18)
C00Z C00S H00S 119.8
C00G C00S H00S 119.8
C00J C00T C00H 117.54(16)
C00J C00T C00K 121.12(16)
C00H C00T C00K 121.21(15)
O004 C00U N00B 123.32(17)
O004 C00U C00V 120.93(16)
N00B C00U C00V 115.60(16)
C00O C00V C01C 113.66(15)
C00O C00V C013 111.24(15)
C01C C00V C013 109.10(15)
C00O C00V C00U 112.19(15)
C01C C00V C00U 104.37(14)
C013 C00V C00U 105.77(14)
C00Z C00W C00L 121.20(18)
C00Z C00W H00W 119.4
C00L C00W H00W 119.4
C019 C00X C00O 119.51(18)
C019 C00X C011 119.14(18)
C00O C00X C011 121.33(17)
C01I C00Y C00F 119.77(18)
C01I C00Y H00Y 120.1
C00F C00Y H00Y 120.1
C00W C00Z C00S 119.21(17)
C00W C00Z H00Z 120.4
C00S C00Z H00Z 120.4
C00K C010 H01A 109.5
C00K C010 H01B 109.5
H01A C010 H01B 109.5
C00K C010 H01C 109.5
H01A C010 H01C 109.5
H01B C010 H01C 109.5
C017 C011 C00X 178.0(2)
C01A C012 C01L 119.46(19)
C01A C012 C017 120.7(2)
C01L C012 C017 119.89(18)
C00V C013 S002 115.62(13)
C00V C013 H01L 108.4
S002 C013 H01L 108.4
C00V C013 H01M 108.4
S002 C013 H01M 108.4
H01L C013 H01M 107.4
C00O C014 C01K 121.27(19)
C00O C014 H014 119.4
C01K C014 H014 119.4
C00M C015 C01J 119.9(2)
C00M C015 H015 120.0
C01J C015 H015 120.0
C00R C016 C00H 120.88(18)
C00R C016 H016 119.6
C00H C016 H016 119.6
C011 C017 C012 178.0(2)
C00K C018 S001 119.83(12)
C00K C018 H01D 107.4
S001 C018 H01D 107.4
C00K C018 H01E 107.4
S001 C018 H01E 107.4
H01D C018 H01E 106.9
C01G C019 C00X 120.8(2)
C01G C019 H019 119.6
C00X C019 H019 119.6
C01Q C01A C012 119.7(2)
C01Q C01A H01N 120.1
C012 C01A H01N 120.1
C01P C01B C00M 119.5(2)
C01P C01B H01O 120.3
C00M C01B H01O 120.3
C00V C01C H01P 109.5
C00V C01C H01Q 109.5
H01P C01C H01Q 109.5
C00V C01C H01R 109.5
H01P C01C H01R 109.5
H01Q C01C H01R 109.5
C00Q C01D C01H 120.26(19)
C00Q C01D H01F 119.9
C01H C01D H01F 119.9
S001 C01E H01G 109.5
S001 C01E H01H 109.5
H01G C01E H01H 109.5
S001 C01E H01I 109.5
H01G C01E H01I 109.5
H01H C01E H01I 109.5
O00A C01F O007 123.2(2)
O00A C01F C01S 125.5(2)
O007 C01F C01S 111.27(19)
C019 C01G C01K 119.87(19)
C019 C01G H01S 120.1
C01K C01G H01S 120.1
C01I C01H C01D 120.04(19)
C01I C01H H01J 120.0
C01D C01H H01J 120.0
C00Y C01I C01H 120.4(2)
C00Y C01I H01K 119.8
C01H C01I H01K 119.8
C01N C01J C015 120.1(2)
C01N C01J H01T 120.0
C015 C01J H01T 120.0
C01G C01K C014 120.11(19)
C01G C01K H01U 119.9
C014 C01K H01U 119.9
C01U C01L C012 119.7(2)
C01U C01L H01V 120.1
C012 C01L H01V 120.1
S002 C01M H01W 109.5
S002 C01M H01X 109.5
H01W C01M H01X 109.5
S002 C01M H01Y 109.5
H01W C01M H01Y 109.5
H01X C01M H01Y 109.5
C01J C01N C01P 119.9(2)
C01J C01N H01Z 120.0
C01P C01N H01Z 120.0
O007 C01O C01R 107.35(18)
O007 C01O H3AA 110.2
C01R C01O H3AA 110.2
O007 C01O H 110.2
C01R C01O H 110.2
H3AA C01O H 108.5
C01N C01P C01B 120.6(2)
C01N C01P H01 119.7
C01B C01P H01 119.7
C01T C01Q C01A 120.6(2)
C01T C01Q H0AA 119.7
C01A C01Q H0AA 119.7
C01O C01R H4AA 109.5
C01O C01R HA 109.5
H4AA C01R HA 109.5
C01O C01R HB 109.5
H4AA C01R HB 109.5
HA C01R HB 109.5
C01F C01S H5AA 109.5
C01F C01S HC 109.5
H5AA C01S HC 109.5
C01F C01S HD 109.5
H5AA C01S HD 109.5
HC C01S HD 109.5
C01Q C01T C01U 120.2(2)
C01Q C01T H1AA 119.9
C01U C01T H1AA 119.9
C01L C01U C01T 120.3(2)
C01L C01U H2AA 119.9
C01T C01U H2AA 119.9

loop_
_geom_bond_atom_site_label_1
_geom_bond_atom_site_label_2
_geom_bond_distance
S001 O005 1.4342(14)
S001 O006 1.4469(14)
S001 C01E 1.763(2)
S001 C018 1.7856(18)
S002 O009 1.4357(15)
S002 O008 1.4506(15)
S002 C01M 1.760(2)
S002 C013 1.7780(18)
O003 C00E 1.221(2)
O004 C00U 1.224(2)
O007 C01F 1.341(3)
O007 C01O 1.455(3)
O00A C01F 1.204(2)
N00B C00U 1.359(2)
N00B C00M 1.427(2)
N00B H00B 0.8600
N00C C00E 1.358(2)
N00C C00I 1.413(2)
N00C H00C 0.8600
C00D C00P 1.195(3)
C00D C00F 1.441(3)
C00E C00K 1.552(3)
C00F C00Y 1.400(3)
C00F C00Q 1.403(3)
C00G C00S 1.385(3)
C00G C00I 1.390(2)
C00G H00G 0.9300
C00H C016 1.403(2)
C00H C00T 1.420(3)
C00H C00P 1.440(2)
C00I C00L 1.396(2)
C00J C00N 1.391(3)
C00J C00T 1.393(2)
C00J H00J 0.9300
C00K C00T 1.531(2)
C00K C010 1.544(2)
C00K C018 1.545(2)
C00L C00W 1.382(3)
C00L H00L 0.9300
C00M C015 1.385(3)
C00M C01B 1.392(3)
C00N C00R 1.386(3)
C00N H00N 0.9300
C00O C014 1.389(3)
C00O C00X 1.414(3)
C00O C00V 1.537(3)
C00Q C01D 1.383(3)
C00Q H00Q 0.9300
C00R C016 1.383(3)
C00R H00R 0.9300
C00S C00Z 1.383(3)
C00S H00S 0.9300
C00U C00V 1.555(3)
C00V C01C 1.548(3)
C00V C013 1.553(3)
C00W C00Z 1.381(3)
C00W H00W 0.9300
C00X C019 1.403(3)
C00X C011 1.442(3)
C00Y C01I 1.386(3)
C00Y H00Y 0.9300
C00Z H00Z 0.9300
C010 H01A 0.9600
C010 H01B 0.9600
C010 H01C 0.9600
C011 C017 1.199(3)
C012 C01A 1.391(3)
C012 C01L 1.405(3)
C012 C017 1.443(3)
C013 H01L 0.9700
C013 H01M 0.9700
C014 C01K 1.390(3)
C014 H014 0.9300
C015 C01J 1.389(3)
C015 H015 0.9300
C016 H016 0.9300
C018 H01D 0.9700
C018 H01E 0.9700
C019 C01G 1.377(3)
C019 H019 0.9300
C01A C01Q 1.383(3)
C01A H01N 0.9300
C01B C01P 1.384(3)
C01B H01O 0.9300
C01C H01P 0.9600
C01C H01Q 0.9600
C01C H01R 0.9600
C01D C01H 1.390(3)
C01D H01F 0.9300
C01E H01G 0.9600
C01E H01H 0.9600
C01E H01I 0.9600
C01F C01S 1.493(3)
C01G C01K 1.383(3)
C01G H01S 0.9300
C01H C01I 1.389(3)
C01H H01J 0.9300
C01I H01K 0.9300
C01J C01N 1.378(3)
C01J H01T 0.9300
C01K H01U 0.9300
C01L C01U 1.379(3)
C01L H01V 0.9300
C01M H01W 0.9600
C01M H01X 0.9600
C01M H01Y 0.9600
C01N C01P 1.380(3)
C01N H01Z 0.9300
C01O C01R 1.486(3)
C01O H3AA 0.9700
C01O H 0.9700
C01P H01 0.9300
C01Q C01T 1.375(4)
C01Q H0AA 0.9300
C01R H4AA 0.9600
C01R HA 0.9600
C01R HB 0.9600
C01S H5AA 0.9600
C01S HC 0.9600
C01S HD 0.9600
C01T C01U 1.381(4)
C01T H1AA 0.9300
C01U H2AA 0.9300
